data_2015759
loop_
_publ_author_name
'Portilla, Jaime'
'Quiroga, Jairo'
'Cobo, Justo'
'Low, John N.'
'Glidewell, Christopher'

_publ_section_title
;
 7-Amino-2-<i>tert</i>-butyl-5-methylpyrazolo[1,5-<i>a</i>]pyrimidine:
 a three-dimensional framework structure built from two
 N---H&#x00B7;&#x00B7;&#x00B7;N hydrogen bonds
;
_journal_coeditor_code SK3071
_journal_issue 1
_journal_name_full 'Acta Crystallographica Section C'
_journal_page_first o26
_journal_page_last o28
_journal_paper_doi 10.1107/S0108270106044817
_journal_volume 63
_journal_year 2007
_chemical_formula_iupac 'C11 H16 N4'
_chemical_formula_moiety 'C11 H16 N4'
_chemical_formula_sum 'C11 H16 N4'
_chemical_formula_weight 204.28
_chemical_name_systematic
;
7-Amino-2-tert-butyl-5-methylpyrazolo[1,5-a]pyrimidine
;
_space_group_IT_number 92
_symmetry_cell_setting tetragonal
_symmetry_space_group_name_Hall 'P 4abw 2nw'
_symmetry_space_group_name_H-M 'P 41 21 2'
_atom_sites_solution_hydrogens geom
_atom_sites_solution_primary direct
_atom_sites_solution_secondary difmap
_cell_angle_alpha 90.00
_cell_angle_beta 90.00
_cell_angle_gamma 90.00
_cell_formula_units_Z 8
_cell_length_a 10.8271(2)
_cell_length_b 10.8271(2)
_cell_length_c 19.9208(3)
_cell_measurement_reflns_used 1605
_cell_measurement_temperature 120(2)
_cell_measurement_theta_max 27.49
_cell_measurement_theta_min 2.85
_cell_volume 2335.24(7)
_computing_cell_refinement 'DENZO (Otwinowski & Minor, 1997) and COLLECT'
_computing_data_collection 'COLLECT (Hooft, 1999)'
_computing_data_reduction 'DENZO and COLLECT'
_computing_molecular_graphics 'PLATON (Spek, 2003)'
_computing_publication_material 'SHELXL97 and PRPKAPPA (Ferguson, 1999)'
_computing_structure_refinement 'OSCAIL and SHELXL97 (Sheldrick, 1997)'
_computing_structure_solution 'OSCAIL (McArdle, 2003) and SHELXS97 (Sheldrick, 1997)'
_diffrn_ambient_temperature 120(2)
_diffrn_detector_area_resol_mean 9.091
_diffrn_measured_fraction_theta_full 0.996
_diffrn_measured_fraction_theta_max 0.996
_diffrn_measurement_device_type 'Bruker--Nonius KappaCCD'
_diffrn_measurement_method '\f and \w'
_diffrn_radiation_monochromator graphite
_diffrn_radiation_source 'Bruker-Nonius FR591 rotating anode'
_diffrn_radiation_type 'Mo K\a'
_diffrn_radiation_wavelength 0.71073
_diffrn_reflns_av_R_equivalents 0.0380
_diffrn_reflns_av_sigmaI/netI 0.0222
_diffrn_reflns_limit_h_max 14
_diffrn_reflns_limit_h_min -14
_diffrn_reflns_limit_k_max 14
_diffrn_reflns_limit_k_min -13
_diffrn_reflns_limit_l_max 25
_diffrn_reflns_limit_l_min -25
_diffrn_reflns_number 16594
_diffrn_reflns_theta_full 27.49
_diffrn_reflns_theta_max 27.49
_diffrn_reflns_theta_min 2.85
_diffrn_standards_decay_% 0
_exptl_absorpt_coefficient_mu 0.074
_exptl_absorpt_correction_T_max 0.985
_exptl_absorpt_correction_T_min 0.941
_exptl_absorpt_correction_type multi-scan
_exptl_absorpt_process_details '(SADABS; Sheldrick, 2003)'
_exptl_crystal_colour yellow
_exptl_crystal_density_diffrn 1.162
_exptl_crystal_density_method 'not measured'
_exptl_crystal_description block
_exptl_crystal_F_000 880
_exptl_crystal_size_max 0.50
_exptl_crystal_size_mid 0.50
_exptl_crystal_size_min 0.20
_refine_diff_density_max 0.141
_refine_diff_density_min -0.203
_refine_ls_extinction_method none
_refine_ls_goodness_of_fit_ref 1.050
_refine_ls_hydrogen_treatment constr
_refine_ls_matrix_type full
_refine_ls_number_parameters 140
_refine_ls_number_reflns 1605
_refine_ls_number_restraints 0
_refine_ls_restrained_S_all 1.050
_refine_ls_R_factor_all 0.0429
_refine_ls_R_factor_gt 0.0349
_refine_ls_shift/su_max 0.000
_refine_ls_shift/su_mean 0.000
_refine_ls_structure_factor_coef Fsqd
_refine_ls_weighting_details 'w=1/[\s^2^(Fo^2^)+(0.0594P)^2^+0.2575P] where P=(Fo^2^+2Fc^2^)/3'
_refine_ls_weighting_scheme calc
_refine_ls_wR_factor_gt 0.0872
_refine_ls_wR_factor_ref 0.0912
_reflns_number_gt 1418
_reflns_number_total 1605
_reflns_threshold_expression I>2\s(I)
_cod_data_source_file sk3071.cif
_cod_data_source_block I
_cod_depositor_comments
;
The following automatic conversions were performed:
'_exptl_absorpt_correction_type' value 'Multi-scan' changed to
'multi-scan' according to
'/home/saulius/struct/CIF-dictionaries/cif_core.dic' dictionary named
'cif_core.dic' version 2.4.1 from 2010-06-29.

Automatic conversion script
Id: cif_fix_enum 1527 2010-12-29 10:47:43Z saulius 

The following automatic conversions were performed:

'_exptl_absorpt_correction_type' value 'Multi-scan' changed to
'multi-scan' according to
/home/saulius/struct/CIF-dictionaries/cif_core.dic dictionary named
'cif_core.dic' version 2.4.1 from 2010-06-29.

Automatic conversion script
Id: cif_fix_values 1715 2011-07-08 13:25:40Z adriana 
;
_cod_database_code 2015759
_cod_database_fobs_code 2015759

loop_
_symmetry_equiv_pos_as_xyz
'x, y, z'
'-x, -y, z+1/2'
'-y+1/2, x+1/2, z+1/4'
'y+1/2, -x+1/2, z+3/4'
'-x+1/2, y+1/2, -z+1/4'
'x+1/2, -y+1/2, -z+3/4'
'y, x, -z'
'-y, -x, -z+1/2'

loop_
_atom_site_type_symbol
_atom_site_label
_atom_site_fract_x
_atom_site_fract_y
_atom_site_fract_z
_atom_site_U_iso_or_equiv
_atom_site_adp_type
_atom_site_calc_flag
_atom_site_refinement_flags
_atom_site_occupancy
N N1 0.60373(12) 0.43466(12) 0.43204(6) 0.0186(3) Uani d . 1
C C2 0.66623(15) 0.44506(14) 0.37372(7) 0.0183(3) Uani d . 1
C C21 0.68144(16) 0.57105(14) 0.34169(8) 0.0211(3) Uani d . 1
C C22 0.55745(17) 0.63853(16) 0.34185(9) 0.0306(4) Uani d . 1
C C23 0.77559(18) 0.64512(17) 0.38191(9) 0.0323(4) Uani d . 1
C C24 0.7271(2) 0.55723(18) 0.26920(8) 0.0355(5) Uani d . 1
C C3 0.70917(15) 0.33092(14) 0.35020(7) 0.0211(3) Uani d . 1
C C3A 0.66825(15) 0.24374(15) 0.39590(7) 0.0188(3) Uani d . 1
N N4 0.67679(13) 0.11919(12) 0.39836(6) 0.0218(3) Uani d . 1
C C5 0.61991(16) 0.06367(15) 0.44939(7) 0.0211(3) Uani d . 1
C C51 0.62832(19) -0.07485(15) 0.45159(8) 0.0303(4) Uani d . 1
C C6 0.55759(15) 0.12722(15) 0.50022(7) 0.0202(3) Uani d . 1
C C7 0.55272(14) 0.25538(15) 0.49971(7) 0.0178(3) Uani d . 1
N N7 0.50241(13) 0.32629(13) 0.54701(6) 0.0228(3) Uani d . 1
H H22A 0.4960 0.5889 0.3179 0.046 Uiso calc R 1
H H22B 0.5666 0.7187 0.3195 0.046 Uiso calc R 1
H H22C 0.5303 0.6513 0.3883 0.046 Uiso calc R 1
H H23A 0.7463 0.6547 0.4282 0.049 Uiso calc R 1
H H23B 0.7861 0.7267 0.3614 0.049 Uiso calc R 1
H H23C 0.8549 0.6015 0.3820 0.049 Uiso calc R 1
H H24A 0.8065 0.5137 0.2690 0.053 Uiso calc R 1
H H24B 0.7375 0.6392 0.2491 0.053 Uiso calc R 1
H H24C 0.6666 0.5099 0.2432 0.053 Uiso calc R 1
H H3 0.7567 0.3163 0.3109 0.025 Uiso calc R 1
H H51A 0.6199 -0.1081 0.4061 0.045 Uiso calc R 1
H H51B 0.5621 -0.1076 0.4800 0.045 Uiso calc R 1
H H51C 0.7085 -0.0992 0.4702 0.045 Uiso calc R 1
H H6 0.5184 0.0825 0.5353 0.024 Uiso calc R 1
N N7A 0.60580(12) 0.31054(12) 0.44492(6) 0.0169(3) Uani d . 1
H H7A 0.4640 0.2868 0.5841 0.027 Uiso d R 1
H H7B 0.5065 0.4133 0.5413 0.027 Uiso d R 1

loop_
_atom_site_aniso_label
_atom_site_aniso_U_11
_atom_site_aniso_U_22
_atom_site_aniso_U_33
_atom_site_aniso_U_12
_atom_site_aniso_U_13
_atom_site_aniso_U_23
N1 0.0226(7) 0.0143(6) 0.0189(6) 0.0013(5) 0.0023(5) 0.0014(5)
C2 0.0185(8) 0.0196(8) 0.0169(6) 0.0001(6) -0.0009(5) -0.0008(6)
C21 0.0242(8) 0.0196(8) 0.0193(7) -0.0016(6) 0.0017(6) 0.0025(6)
C22 0.0291(9) 0.0230(9) 0.0398(9) 0.0010(7) -0.0032(8) 0.0112(8)
C23 0.0344(10) 0.0267(9) 0.0359(9) -0.0069(8) -0.0048(8) 0.0027(7)
C24 0.0563(12) 0.0263(9) 0.0240(8) -0.0017(9) 0.0122(8) 0.0039(7)
C3 0.0238(8) 0.0230(8) 0.0165(6) 0.0028(7) 0.0037(6) -0.0010(6)
C3A 0.0204(8) 0.0212(8) 0.0147(6) 0.0035(6) -0.0013(6) -0.0024(6)
N4 0.0297(8) 0.0178(6) 0.0179(6) 0.0052(6) 0.0003(5) -0.0010(5)
C5 0.0275(8) 0.0180(8) 0.0176(7) 0.0024(7) -0.0044(6) -0.0008(6)
C51 0.0489(11) 0.0187(8) 0.0232(7) 0.0035(8) 0.0007(8) -0.0017(7)
C6 0.0234(8) 0.0198(8) 0.0174(6) 0.0004(6) 0.0000(7) 0.0015(6)
C7 0.0170(7) 0.0209(7) 0.0154(6) -0.0005(6) 0.0005(6) 0.0018(6)
N7 0.0289(7) 0.0189(7) 0.0205(6) 0.0015(6) 0.0082(6) -0.0001(5)
N7A 0.0201(7) 0.0147(6) 0.0159(5) 0.0020(5) 0.0018(5) 0.0001(5)

loop_
_atom_type_symbol
_atom_type_description
_atom_type_scat_dispersion_real
_atom_type_scat_dispersion_imag
_atom_type_scat_source
C C 0.0033 0.0000 'International Tables Vol C Tables 4.2.6.8 and 6.1.1.4'
H H 0.0000 0.0000 'International Tables Vol C Tables 4.2.6.8 and 6.1.1.4'
N N 0.0061 0.0000 'International Tables Vol C Tables 4.2.6.8 and 6.1.1.4'

loop_
_geom_angle_atom_site_label_1
_geom_angle_atom_site_label_2
_geom_angle_atom_site_label_3
_geom_angle
_geom_angle_publ_flag
C2 N1 N7A 103.61(12) no
N1 C2 C3 112.38(13) no
N1 C2 C21 119.50(13) no
C3 C2 C21 128.12(13) no
C2 C21 C23 108.96(13) no
C2 C21 C22 109.51(13) no
C23 C21 C22 109.55(14) no
C2 C21 C24 110.11(14) no
C23 C21 C24 109.30(15) no
C22 C21 C24 109.39(14) no
C21 C22 H22A 109.5 no
C21 C22 H22B 109.5 no
H22A C22 H22B 109.5 no
C21 C22 H22C 109.5 no
H22A C22 H22C 109.5 no
H22B C22 H22C 109.5 no
C21 C23 H23A 109.5 no
C21 C23 H23B 109.5 no
H23A C23 H23B 109.5 no
C21 C23 H23C 109.5 no
H23A C23 H23C 109.5 no
H23B C23 H23C 109.5 no
C21 C24 H24A 109.5 no
C21 C24 H24B 109.5 no
H24A C24 H24B 109.5 no
C21 C24 H24C 109.5 no
H24A C24 H24C 109.5 no
H24B C24 H24C 109.5 no
C3A C3 C2 105.98(13) no
C3A C3 H3 127.0 no
C2 C3 H3 127.0 no
N4 C3A C3 132.99(15) no
N4 C3A N7A 121.76(14) no
C3 C3A N7A 105.24(13) no
C5 N4 C3A 116.49(14) no
N4 C5 C6 123.64(14) no
N4 C5 C51 116.40(14) no
C6 C5 C51 119.95(14) no
C5 C51 H51A 109.5 no
C5 C51 H51B 109.5 no
H51A C51 H51B 109.5 no
C5 C51 H51C 109.5 no
H51A C51 H51C 109.5 no
H51B C51 H51C 109.5 no
C7 C6 C5 120.33(14) no
C7 C6 H6 119.8 no
C5 C6 H6 119.8 no
N7 C7 N7A 118.93(14) no
N7 C7 C6 125.90(14) no
N7A C7 C6 115.17(14) no
C7 N7 H7A 118.0 no
C7 N7 H7B 117.9 no
H7A N7 H7B 124.1 no
N1 N7A C7 124.79(12) no
N1 N7A C3A 112.77(12) no
C7 N7A C3A 122.45(13) no

loop_
_geom_bond_atom_site_label_1
_geom_bond_atom_site_label_2
_geom_bond_distance
_geom_bond_publ_flag
N1 C2 1.3491(19) y
C2 C3 1.401(2) y
C3 C3A 1.384(2) y
C3A N4 1.353(2) y
N4 C5 1.332(2) y
C5 C6 1.398(2) y
C6 C7 1.389(2) y
C7 N7A 1.3705(19) y
N7A N1 1.3683(17) y
C3A N7A 1.3906(18) y
C2 C21 1.515(2) no
C21 C23 1.525(2) no
C21 C22 1.528(2) no
C21 C24 1.534(2) no
C22 H22A 0.98 no
C22 H22B 0.98 no
C22 H22C 0.98 no
C23 H23A 0.98 no
C23 H23B 0.98 no
C23 H23C 0.98 no
C24 H24A 0.98 no
C24 H24B 0.98 no
C24 H24C 0.98 no
C3 H3 0.95 no
C5 C51 1.503(2) no
C51 H51A 0.98 no
C51 H51B 0.98 no
C51 H51C 0.98 no
C6 H6 0.95 no
C7 N7 1.332(2) no
N7 H7A 0.95 no
N7 H7B 0.95 no

loop_
_geom_hbond_atom_site_label_D
_geom_hbond_atom_site_label_H
_geom_hbond_atom_site_label_A
_geom_hbond_site_symmetry_A
_geom_hbond_distance_DH
_geom_hbond_distance_HA
_geom_hbond_distance_DA
_geom_hbond_angle_DHA
_geom_hbond_publ_flag
N7 H7A N4 3_545 0.95 1.97 2.9034(18) 168 y
N7 H7B N1 7_556 0.95 2.27 3.1202(19) 149 y

loop_
_geom_torsion_atom_site_label_1
_geom_torsion_atom_site_label_2
_geom_torsion_atom_site_label_3
_geom_torsion_atom_site_label_4
_geom_torsion
_geom_torsion_publ_flag
N7A N1 C2 C3 -0.94(17) no
N7A N1 C2 C21 178.62(14) no
N1 C2 C21 C23 73.54(18) no
C3 C2 C21 C23 -106.99(19) no
N1 C2 C21 C22 -46.3(2) no
C3 C2 C21 C22 133.20(17) no
N1 C2 C21 C24 -166.60(15) no
C3 C2 C21 C24 12.9(2) no
N1 C2 C3 C3A 1.50(18) no
C21 C2 C3 C3A -178.01(16) no
C2 C3 C3A N4 176.97(18) no
C2 C3 C3A N7A -1.36(17) no
C3 C3A N4 C5 -176.66(17) no
N7A C3A N4 C5 1.5(2) no
C3A N4 C5 C6 -2.4(2) no
C3A N4 C5 C51 179.33(15) no
N4 C5 C6 C7 -0.3(2) no
C51 C5 C6 C7 177.96(16) no
C5 C6 C7 N7 -176.03(15) no
C5 C6 C7 N7A 3.7(2) no
C2 N1 N7A C7 -179.87(14) no
C2 N1 N7A C3A 0.02(17) no
N7 C7 N7A N1 -5.0(2) no
C6 C7 N7A N1 175.21(14) no
N7 C7 N7A C3A 175.10(14) no
C6 C7 N7A C3A -4.7(2) no
N4 C3A N7A N1 -177.69(14) no
C3 C3A N7A N1 0.88(17) no
N4 C3A N7A C7 2.2(2) no
C3 C3A N7A C7 -179.23(14) no

loop_
_cod_related_entry_id
_cod_related_entry_database
_cod_related_entry_code
1 ChemSpider 21133314
